data_7229712
loop_
_publ_author_name
'Karimata, Ayumu'
'Suzuki, Shuichi'
'Kozaki, Masatoshi'
'Okada, Keiji'

_publ_section_title
;
 Stereoelectronic control of oxidation potentials of
 3,7-bis(diarylamino)phenothiazines
;
_journal_issue 88
_journal_name_full 'RSC Advances'
_journal_page_first 56144
_journal_paper_doi 10.1039/C7RA12600J
_journal_volume 7
_journal_year 2017
_chemical_formula_moiety 'C47 H37 N3 S'
_chemical_formula_sum 'C47 H37 N3 S'
_chemical_formula_weight 675.89
_space_group_crystal_system monoclinic
_space_group_IT_number 14
_space_group_name_Hall '-P 2yn'
_space_group_name_H-M_alt 'P 1 21/n 1'
_symmetry_space_group_name_Hall '-P 2yn'
_symmetry_space_group_name_H-M 'P 1 21/n 1'
_atom_sites_solution_hydrogens geom
_atom_sites_solution_primary direct
_atom_sites_solution_secondary difmap
_audit_update_record
;
2017-09-01 deposited with the CCDC.
2017-12-05 downloaded from the CCDC.
;
_cell_angle_alpha 90.0000
_cell_angle_beta 96.605(8)
_cell_angle_gamma 90.0000
_cell_formula_units_Z 4
_cell_length_a 14.182(11)
_cell_length_b 13.573(11)
_cell_length_c 18.170(15)
_cell_measurement_reflns_used 8588
_cell_measurement_temperature 150(2)
_cell_measurement_theta_max 27.49
_cell_measurement_theta_min 4.12
_cell_volume 3474(5)
_computing_cell_refinement CrystalClear
_computing_data_collection 'CrystalClear (Rigaku Inc., 2008)'
_computing_data_reduction CrystalClear
_computing_molecular_graphics 'CrystalStructure 4.1'
_computing_publication_material 'CrystalStructure 4.1 (Rigaku, 2014)'
_computing_structure_refinement 'CRYSTALS (Carruthers, et al., 1999)'
_computing_structure_solution 'SIR2004 (Burla, et al., 2005)'
_diffrn_ambient_temperature 150(2)
_diffrn_detector_area_resol_mean 7.111
_diffrn_measured_fraction_theta_full 0.988
_diffrn_measured_fraction_theta_max 0.988
_diffrn_measurement_device_type 'Rigaku Saturn724'
_diffrn_measurement_method \w
_diffrn_radiation_type 'Mo K\a'
_diffrn_radiation_wavelength 0.71075
_diffrn_reflns_av_R_equivalents 0.0446
_diffrn_reflns_limit_h_max 18
_diffrn_reflns_limit_h_min -18
_diffrn_reflns_limit_k_max 17
_diffrn_reflns_limit_k_min -17
_diffrn_reflns_limit_l_max 23
_diffrn_reflns_limit_l_min -23
_diffrn_reflns_number 34899
_diffrn_reflns_theta_full 27.46
_diffrn_reflns_theta_max 27.46
_diffrn_reflns_theta_min 4.118
_diffrn_standards_number 0
_exptl_absorpt_coefficient_mu 0.133
_exptl_absorpt_correction_T_max 0.993
_exptl_absorpt_correction_T_min 0.851
_exptl_absorpt_correction_type multi-scan
_exptl_absorpt_process_details 'REQAB (Rigaku, 1998)'
_exptl_crystal_colour yellow
_exptl_crystal_density_diffrn 1.292
_exptl_crystal_density_method 'not measured'
_exptl_crystal_description block
_exptl_crystal_F_000 1424.00
_exptl_crystal_size_max 0.100
_exptl_crystal_size_mid 0.050
_exptl_crystal_size_min 0.050
_refine_diff_density_max 0.597
_refine_diff_density_min -0.328
_refine_ls_extinction_method none
_refine_ls_goodness_of_fit_ref 1.313
_refine_ls_hydrogen_treatment constr
_refine_ls_number_parameters 497
_refine_ls_number_reflns 7867
_refine_ls_R_factor_gt 0.0549
_refine_ls_shift/su_max 0.000
_refine_ls_structure_factor_coef Fsqd
_refine_ls_weighting_details 'w = 1/[0.0010Fo^2^ + 1.0000\s(Fo^2^)]/(4Fo^2^)'
_refine_ls_weighting_scheme calc
_refine_ls_wR_factor_ref 0.1427
_reflns_number_gt 6172
_reflns_number_total 7867
_reflns_threshold_expression F^2^>2.0\s(F^2^)
_cod_data_source_file c7ra12600j2.cif
_cod_data_source_block 1b_PTZ_AZP2
_cod_database_code 7229712

loop_
_symmetry_equiv_pos_site_id
_space_group_symop_operation_xyz
1 +X,+Y,+Z
2 1/2-X,1/2+Y,1/2-Z
3 -X,-Y,-Z
4 1/2+X,1/2-Y,1/2+Z

loop_
_atom_site_label
_atom_site_type_symbol
_atom_site_fract_x
_atom_site_fract_y
_atom_site_fract_z
_atom_site_U_iso_or_equiv
_atom_site_adp_type
_atom_site_occupancy
_atom_site_site_symmetry_multiplicity
_atom_site_calc_flag
_atom_site_refinement_flags
S1 S 0.31105(3) 1.03920(3) 0.68611(2) 0.02979(12) Uani 1 4 d .
N1 N 0.16664(9) 0.88355(10) 0.71150(8) 0.0297(4) Uani 1 4 d .
N2 N 0.51775(10) 0.74359(10) 0.63191(8) 0.0304(4) Uani 1 4 d .
N3 N 0.02344(10) 1.22814(10) 0.55897(9) 0.0338(4) Uani 1 4 d .
C1 C 0.32607(11) 0.91153(12) 0.67702(9) 0.0256(4) Uani 1 4 d .
C2 C 0.41164(11) 0.87755(11) 0.65605(9) 0.0249(4) Uani 1 4 d .
C3 C 0.43161(11) 0.77701(12) 0.65460(9) 0.0259(4) Uani 1 4 d .
C4 C 0.36397(12) 0.71225(12) 0.67726(9) 0.0291(4) Uani 1 4 d .
C5 C 0.27770(12) 0.74631(12) 0.69570(9) 0.0292(4) Uani 1 4 d .
C6 C 0.25582(11) 0.84645(12) 0.69462(9) 0.0258(4) Uani 1 4 d .
C7 C 0.12820(12) 0.96983(11) 0.67478(9) 0.0269(4) Uani 1 4 d .
C8 C 0.03137(12) 0.98675(13) 0.65876(10) 0.0347(5) Uani 1 4 d .
C9 C -0.00336(13) 1.07113(13) 0.62233(10) 0.0346(5) Uani 1 4 d .
C10 C 0.05692(12) 1.14250(12) 0.59859(9) 0.0297(4) Uani 1 4 d .
C11 C 0.15451(12) 1.12755(12) 0.61699(9) 0.0293(4) Uani 1 4 d .
C12 C 0.18857(12) 1.04455(11) 0.65555(9) 0.0263(4) Uani 1 4 d .
C13 C 0.10154(11) 0.81351(12) 0.73749(10) 0.0288(4) Uani 1 4 d .
C14 C 0.04285(13) 0.75475(13) 0.68905(10) 0.0358(5) Uani 1 4 d .
C15 C -0.01890(13) 0.68914(13) 0.71663(11) 0.0393(5) Uani 1 4 d .
C16 C -0.02351(12) 0.67937(13) 0.79241(11) 0.0373(5) Uani 1 4 d .
C17 C 0.03705(13) 0.73693(13) 0.83955(11) 0.0386(5) Uani 1 4 d .
C18 C 0.09906(13) 0.80336(12) 0.81290(10) 0.0329(5) Uani 1 4 d .
C19 C -0.09124(14) 0.60843(15) 0.82261(14) 0.0544(7) Uani 1 4 d .
C20 C 0.58616(12) 0.81042(12) 0.60851(9) 0.0286(4) Uani 1 4 d .
C21 C 0.56190(13) 0.86082(13) 0.54205(10) 0.0353(5) Uani 1 4 d .
C22 C 0.62498(15) 0.92365(14) 0.51360(11) 0.0421(5) Uani 1 4 d .
C23 C 0.71502(15) 0.93640(14) 0.55098(12) 0.0442(6) Uani 1 4 d .
C24 C 0.73893(13) 0.88690(13) 0.61612(11) 0.0381(5) Uani 1 4 d .
C25 C 0.67609(12) 0.82391(12) 0.64749(10) 0.0305(4) Uani 1 4 d .
C26 C 0.71250(13) 0.77495(14) 0.72041(11) 0.0396(5) Uani 1 4 d .
C27 C 0.64780(13) 0.70352(14) 0.75473(10) 0.0374(5) Uani 1 4 d .
C28 C 0.61269(12) 0.62156(13) 0.70411(9) 0.0311(4) Uani 1 4 d .
C29 C 0.64190(13) 0.52423(13) 0.71399(11) 0.0379(5) Uani 1 4 d .
C30 C 0.60354(13) 0.45090(13) 0.66723(12) 0.0405(5) Uani 1 4 d .
C31 C 0.53680(14) 0.47330(13) 0.60821(11) 0.0394(5) Uani 1 4 d .
C32 C 0.50865(13) 0.57011(13) 0.59619(10) 0.0353(5) Uani 1 4 d .
C33 C 0.54652(12) 0.64306(12) 0.64364(9) 0.0285(4) Uani 1 4 d .
C34 C 0.09108(12) 1.30190(12) 0.54381(10) 0.0331(5) Uani 1 4 d .
C35 C 0.14505(14) 1.28833(15) 0.48558(12) 0.0429(6) Uani 1 4 d .
C36 C 0.21596(15) 1.35471(17) 0.47400(13) 0.0530(7) Uani 1 4 d .
C37 C 0.23209(16) 1.43471(17) 0.51960(14) 0.0564(7) Uani 1 4 d .
C38 C 0.17623(16) 1.45062(15) 0.57732(14) 0.0536(7) Uani 1 4 d .
C39 C 0.10527(13) 1.38317(14) 0.59002(11) 0.0394(5) Uani 1 4 d .
C40 C 0.04484(15) 1.39342(16) 0.65265(11) 0.0492(6) Uani 1 4 d .
C41 C -0.05839(15) 1.41207(15) 0.62572(12) 0.0487(6) Uani 1 4 d .
C42 C -0.11360(13) 1.33288(13) 0.58162(10) 0.0350(5) Uani 1 4 d .
C43 C -0.21245(14) 1.34458(15) 0.57071(12) 0.0442(6) Uani 1 4 d .
C44 C -0.27125(15) 1.27974(16) 0.53070(12) 0.0480(6) Uani 1 4 d .
C45 C -0.23326(14) 1.20078(16) 0.49689(11) 0.0448(6) Uani 1 4 d .
C46 C -0.13659(14) 1.18745(14) 0.50581(10) 0.0379(5) Uani 1 4 d .
C47 C -0.07588(12) 1.25072(12) 0.54919(9) 0.0299(4) Uani 1 4 d .
H1 H 0.45621 0.92257 0.6429 0.0296 Uiso 1 4 calc R
H2 H 0.37737 0.64519 0.67986 0.0350 Uiso 1 4 calc R
H3 H 0.23316 0.70157 0.70931 0.0348 Uiso 1 4 calc R
H4 H -0.01104 0.93988 0.67265 0.0425 Uiso 1 4 calc R
H5 H -0.0686 1.08063 0.61321 0.0422 Uiso 1 4 calc R
H6 H 0.19714 1.17416 0.60307 0.0352 Uiso 1 4 calc R
H7 H 0.04571 0.75974 0.63831 0.0432 Uiso 1 4 calc R
H8 H -0.05851 0.65062 0.68395 0.0469 Uiso 1 4 calc R
H9 H 0.03586 0.73053 0.89039 0.0477 Uiso 1 4 calc R
H10 H 0.13934 0.84122 0.84557 0.0400 Uiso 1 4 calc R
H11 H -0.14949 0.64181 0.82879 0.0672 Uiso 1 4 calc R
H12 H -0.10405 0.55452 0.78873 0.0670 Uiso 1 4 calc R
H13 H -0.06333 0.58372 0.86964 0.0668 Uiso 1 4 calc R
H14 H 0.5018 0.85164 0.5166 0.0427 Uiso 1 4 calc R
H15 H 0.60743 0.95748 0.46965 0.0519 Uiso 1 4 calc R
H16 H 0.75846 0.97815 0.53224 0.0550 Uiso 1 4 calc R
H17 H 0.79969 0.89494 0.64066 0.0468 Uiso 1 4 calc R
H18 H 0.72948 0.82803 0.75516 0.0476 Uiso 1 4 calc R
H19 H 0.76925 0.73914 0.71142 0.0475 Uiso 1 4 calc R
H20 H 0.68083 0.674 0.79902 0.0449 Uiso 1 4 calc R
H21 H 0.59226 0.73849 0.76745 0.0448 Uiso 1 4 calc R
H22 H 0.68789 0.50852 0.75291 0.0451 Uiso 1 4 calc R
H23 H 0.6232 0.38604 0.67532 0.0498 Uiso 1 4 calc R
H24 H 0.51053 0.42349 0.57721 0.0477 Uiso 1 4 calc R
H25 H 0.46474 0.58642 0.55602 0.0421 Uiso 1 4 calc R
H26 H 0.1327 1.23471 0.45408 0.0522 Uiso 1 4 calc R
H27 H 0.25275 1.34492 0.43544 0.0650 Uiso 1 4 calc R
H28 H 0.28044 1.47874 0.51244 0.0677 Uiso 1 4 calc R
H29 H 0.1861 1.50582 0.60755 0.0635 Uiso 1 4 calc R
H30 H 0.06935 1.44771 0.68391 0.0580 Uiso 1 4 calc R
H31 H 0.04945 1.33284 0.68116 0.0585 Uiso 1 4 calc R
H32 H -0.0914 1.42489 0.66862 0.0592 Uiso 1 4 calc R
H33 H -0.06108 1.47021 0.59451 0.0596 Uiso 1 4 calc R
H34 H -0.23903 1.39883 0.59184 0.0539 Uiso 1 4 calc R
H35 H -0.33665 1.28887 0.5262 0.0574 Uiso 1 4 calc R
H36 H -0.27268 1.15714 0.46839 0.0526 Uiso 1 4 calc R
H37 H -0.11063 1.13476 0.48234 0.0457 Uiso 1 4 calc R

loop_
_atom_site_aniso_label
_atom_site_aniso_U_11
_atom_site_aniso_U_22
_atom_site_aniso_U_33
_atom_site_aniso_U_12
_atom_site_aniso_U_13
_atom_site_aniso_U_23
S1 0.0262(2) 0.0239(2) 0.0392(3) -0.00012(16) 0.00333(18) -0.00018(17)
N1 0.0249(7) 0.0271(7) 0.0391(8) 0.0038(6) 0.0118(6) 0.0090(6)
N2 0.0239(7) 0.0250(7) 0.0432(8) 0.0027(6) 0.0084(6) 0.0050(6)
N3 0.0279(8) 0.0255(7) 0.0484(9) 0.0043(6) 0.0053(7) 0.0074(6)
C1 0.0242(8) 0.0247(8) 0.0277(8) 0.0014(7) 0.0026(7) 0.0019(6)
C2 0.0219(8) 0.0262(8) 0.0265(8) -0.0014(7) 0.0021(6) 0.0015(6)
C3 0.0222(8) 0.0292(8) 0.0263(8) 0.0023(7) 0.0027(7) 0.0031(7)
C4 0.0270(9) 0.0237(8) 0.0370(9) 0.0025(7) 0.0058(7) 0.0045(7)
C5 0.0262(9) 0.0264(8) 0.0355(9) -0.0004(7) 0.0060(7) 0.0069(7)
C6 0.0222(8) 0.0268(8) 0.0289(8) 0.0013(7) 0.0054(7) 0.0037(6)
C7 0.0273(9) 0.0233(8) 0.0312(8) 0.0031(7) 0.0086(7) 0.0027(6)
C8 0.0289(9) 0.0301(9) 0.0474(11) 0.0001(7) 0.0139(8) 0.0062(8)
C9 0.0248(9) 0.0329(9) 0.0471(11) 0.0053(7) 0.0081(8) 0.0060(8)
C10 0.0310(9) 0.0244(8) 0.0343(9) 0.0059(7) 0.0066(7) 0.0028(7)
C11 0.0288(9) 0.0254(8) 0.0346(9) -0.0005(7) 0.0073(7) 0.0013(7)
C12 0.0259(9) 0.0237(8) 0.0303(8) 0.0030(7) 0.0074(7) -0.0015(6)
C13 0.0231(8) 0.0251(8) 0.0399(9) 0.0042(7) 0.0109(7) 0.0068(7)
C14 0.0319(10) 0.0365(10) 0.0396(10) 0.0014(8) 0.0071(8) 0.0059(8)
C15 0.0285(10) 0.0330(10) 0.0564(12) 0.0001(8) 0.0040(9) 0.0056(9)
C16 0.0266(9) 0.0300(9) 0.0577(12) 0.0063(7) 0.0150(9) 0.0141(8)
C17 0.0404(11) 0.0353(10) 0.0432(11) 0.0076(8) 0.0185(9) 0.0112(8)
C18 0.0326(10) 0.0294(9) 0.0383(10) 0.0048(7) 0.0112(8) 0.0050(7)
C19 0.0412(12) 0.0416(12) 0.0836(17) 0.0017(9) 0.0213(11) 0.0253(11)
C20 0.0275(9) 0.0255(8) 0.0344(9) 0.0017(7) 0.0108(7) 0.0004(7)
C21 0.0365(10) 0.0346(9) 0.0357(9) 0.0042(8) 0.0080(8) 0.0015(8)
C22 0.0530(12) 0.0377(10) 0.0383(10) 0.0040(9) 0.0172(9) 0.0068(8)
C23 0.0480(13) 0.0352(10) 0.0545(12) -0.0059(9) 0.0279(10) -0.0007(9)
C24 0.0315(10) 0.0349(10) 0.0505(11) -0.0040(8) 0.0152(9) -0.0069(8)
C25 0.0292(9) 0.0279(8) 0.0358(9) 0.0003(7) 0.0095(7) -0.0032(7)
C26 0.0312(10) 0.0425(11) 0.0442(11) -0.0029(8) 0.0006(8) -0.0001(9)
C27 0.0372(11) 0.0411(10) 0.0334(9) 0.0019(8) 0.0021(8) 0.0026(8)
C28 0.0263(9) 0.0343(9) 0.0342(9) 0.0023(7) 0.0101(7) 0.0042(7)
C29 0.0300(10) 0.0369(10) 0.0467(11) 0.0061(8) 0.0047(8) 0.0113(8)
C30 0.0353(11) 0.0288(9) 0.0596(12) 0.0080(8) 0.0157(9) 0.0056(8)
C31 0.0422(11) 0.0312(9) 0.0468(11) -0.0023(8) 0.0135(9) -0.0040(8)
C32 0.0318(10) 0.0363(10) 0.0373(10) 0.0008(8) 0.0023(8) 0.0011(8)
C33 0.0247(9) 0.0262(8) 0.0362(9) 0.0033(7) 0.0103(7) 0.0034(7)
C34 0.0301(9) 0.0290(9) 0.0398(10) 0.0044(7) 0.0023(8) 0.0085(7)
C35 0.0393(11) 0.0402(11) 0.0510(12) 0.0046(9) 0.0134(9) 0.0046(9)
C36 0.0464(13) 0.0546(13) 0.0611(14) 0.0059(11) 0.0192(11) 0.0193(11)
C37 0.0432(13) 0.0477(13) 0.0786(17) -0.0050(10) 0.0079(12) 0.0267(12)
C38 0.0481(13) 0.0402(11) 0.0707(15) -0.0076(10) -0.0007(11) 0.0017(10)
C39 0.0362(10) 0.0374(10) 0.0441(11) -0.0011(8) 0.0030(8) 0.0016(8)
C40 0.0599(13) 0.0460(12) 0.0398(11) -0.0061(10) -0.0024(10) -0.0048(9)
C41 0.0577(14) 0.0415(11) 0.0486(12) 0.0020(10) 0.0134(10) -0.0075(9)
C42 0.0364(10) 0.0320(9) 0.0376(10) 0.0054(8) 0.0075(8) 0.0047(7)
C43 0.0409(12) 0.0399(11) 0.0540(12) 0.0121(9) 0.0143(10) 0.0097(9)
C44 0.0326(11) 0.0555(13) 0.0550(13) 0.0057(10) 0.0011(10) 0.0195(11)
C45 0.0398(11) 0.0532(12) 0.0389(10) -0.0074(10) -0.0068(9) 0.0111(9)
C46 0.0418(11) 0.0397(10) 0.0325(9) 0.0008(9) 0.0059(8) 0.0027(8)
C47 0.0310(9) 0.0283(8) 0.0306(9) 0.0042(7) 0.0047(7) 0.0055(7)

loop_
_atom_type_symbol
_atom_type_description
_atom_type_scat_dispersion_real
_atom_type_scat_dispersion_imag
_atom_type_scat_source
C C 0.0033 0.0016
;
International Tables for Crystallography
(Vol. C, Tables 4.2.6.8 and 6.1.1.4)
;
H H 0.0000 0.0000
;
International Tables for Crystallography
(Vol. C, Table 6.1.1.4)
;
N N 0.0061 0.0033
;
International Tables for Crystallography
(Vol. C, Tables 4.2.6.8 and 6.1.1.4)
;
S S 0.1246 0.1234
;
International Tables for Crystallography
(Vol. C, Tables 4.2.6.8 and 6.1.1.4)
;

loop_
_geom_angle_atom_site_label_1
_geom_angle_atom_site_label_2
_geom_angle_atom_site_label_3
_geom_angle
_geom_angle_publ_flag
C1 S1 C12 97.86(7) yes
C6 N1 C7 119.35(14) yes
C6 N1 C13 117.03(14) yes
C7 N1 C13 118.05(14) yes
C3 N2 C20 121.62(14) yes
C3 N2 C33 120.32(14) yes
C20 N2 C33 117.22(15) yes
C10 N3 C34 118.46(14) yes
C10 N3 C47 120.31(14) yes
C34 N3 C47 119.76(14) yes
S1 C1 C2 118.15(12) yes
S1 C1 C6 120.36(13) yes
C2 C1 C6 121.39(16) yes
C1 C2 C3 120.99(15) yes
N2 C3 C2 120.37(15) yes
N2 C3 C4 122.11(15) yes
C2 C3 C4 117.52(16) yes
C3 C4 C5 121.12(16) yes
C4 C5 C6 121.58(16) yes
N1 C6 C1 119.97(15) yes
N1 C6 C5 122.85(15) yes
C1 C6 C5 117.18(16) yes
N1 C7 C8 123.34(15) yes
N1 C7 C12 120.08(15) yes
C8 C7 C12 116.54(15) yes
C7 C8 C9 121.69(16) yes
C8 C9 C10 121.74(17) yes
N3 C10 C9 123.02(16) yes
N3 C10 C11 120.21(15) yes
C9 C10 C11 116.75(15) yes
C10 C11 C12 121.10(16) yes
S1 C12 C7 120.07(12) yes
S1 C12 C11 117.82(13) yes
C7 C12 C11 121.95(16) yes
N1 C13 C14 121.99(17) yes
N1 C13 C18 118.74(14) yes
C14 C13 C18 119.26(16) yes
C13 C14 C15 119.85(18) yes
C14 C15 C16 121.57(17) yes
C15 C16 C17 117.53(17) yes
C15 C16 C19 121.68(17) yes
C17 C16 C19 120.78(19) yes
C16 C17 C18 121.68(19) yes
C13 C18 C17 120.08(16) yes
N2 C20 C21 117.42(15) yes
N2 C20 C25 122.94(15) yes
C21 C20 C25 119.59(16) yes
C20 C21 C22 121.43(17) yes
C21 C22 C23 119.62(18) yes
C22 C23 C24 119.00(19) yes
C23 C24 C25 123.00(17) yes
C20 C25 C24 117.34(16) yes
C20 C25 C26 125.70(16) yes
C24 C25 C26 116.95(16) yes
C25 C26 C27 118.50(15) yes
C26 C27 C28 113.44(16) yes
C27 C28 C29 123.76(16) yes
C27 C28 C33 118.51(16) yes
C29 C28 C33 117.73(16) yes
C28 C29 C30 121.05(17) yes
C29 C30 C31 120.42(17) yes
C30 C31 C32 119.45(17) yes
C31 C32 C33 119.88(17) yes
N2 C33 C28 118.15(14) yes
N2 C33 C32 120.42(15) yes
C28 C33 C32 121.42(16) yes
N3 C34 C35 119.56(16) yes
N3 C34 C39 119.50(17) yes
C35 C34 C39 120.85(17) yes
C34 C35 C36 120.24(19) yes
C35 C36 C37 119.9(2) yes
C36 C37 C38 120.4(2) yes
C37 C38 C39 120.1(2) yes
C34 C39 C38 118.53(19) yes
C34 C39 C40 118.35(17) yes
C38 C39 C40 123.11(19) yes
C39 C40 C41 112.63(17) yes
C40 C41 C42 118.56(18) yes
C41 C42 C43 116.41(17) yes
C41 C42 C47 126.43(17) yes
C43 C42 C47 117.14(16) yes
C42 C43 C44 122.86(19) yes
C43 C44 C45 119.6(2) yes
C44 C45 C46 119.12(19) yes
C45 C46 C47 121.91(18) yes
N3 C47 C42 122.52(15) yes
N3 C47 C46 118.22(16) yes
C42 C47 C46 119.27(17) yes
C1 C2 H1 119.501 no
C3 C2 H1 119.514 no
C3 C4 H2 119.170 no
C5 C4 H2 119.710 no
C4 C5 H3 119.500 no
C6 C5 H3 118.921 no
C7 C8 H4 118.972 no
C9 C8 H4 119.333 no
C8 C9 H5 119.455 no
C10 C9 H5 118.807 no
C10 C11 H6 119.467 no
C12 C11 H6 119.436 no
C13 C14 H7 119.628 no
C15 C14 H7 120.521 no
C14 C15 H8 119.466 no
C16 C15 H8 118.967 no
C16 C17 H9 118.787 no
C18 C17 H9 119.528 no
C13 C18 H10 119.613 no
C17 C18 H10 120.307 no
C16 C19 H11 109.515 no
C16 C19 H12 109.570 no
C16 C19 H13 109.418 no
H11 C19 H12 109.439 no
H11 C19 H13 109.451 no
H12 C19 H13 109.435 no
C20 C21 H14 119.009 no
C22 C21 H14 119.565 no
C21 C22 H15 120.414 no
C23 C22 H15 119.966 no
C22 C23 H16 120.548 no
C24 C23 H16 120.455 no
C23 C24 H17 118.720 no
C25 C24 H17 118.276 no
C25 C26 H18 106.078 no
C25 C26 H19 106.127 no
C27 C26 H18 108.885 no
C27 C26 H19 107.560 no
H18 C26 H19 109.461 no
C26 C27 H20 110.350 no
C26 C27 H21 109.344 no
C28 C27 H20 107.369 no
C28 C27 H21 106.808 no
H20 C27 H21 109.410 no
C28 C29 H22 119.254 no
C30 C29 H22 119.697 no
C29 C30 H23 119.731 no
C31 C30 H23 119.846 no
C30 C31 H24 120.107 no
C32 C31 H24 120.443 no
C31 C32 H25 120.333 no
C33 C32 H25 119.781 no
C34 C35 H26 119.458 no
C36 C35 H26 120.299 no
C35 C36 H27 120.124 no
C37 C36 H27 120.007 no
C36 C37 H28 119.974 no
C38 C37 H28 119.662 no
C37 C38 H29 120.419 no
C39 C38 H29 119.470 no
C39 C40 H30 108.393 no
C39 C40 H31 108.398 no
C41 C40 H30 109.330 no
C41 C40 H31 108.560 no
H30 C40 H31 109.489 no
C40 C41 H32 108.003 no
C40 C41 H33 107.289 no
C42 C41 H32 106.635 no
C42 C41 H33 106.657 no
H32 C41 H33 109.493 no
C42 C43 H34 118.518 no
C44 C43 H34 118.626 no
C43 C44 H35 120.231 no
C45 C44 H35 120.161 no
C44 C45 H36 120.240 no
C46 C45 H36 120.637 no
C45 C46 H37 119.305 no
C47 C46 H37 118.788 no

loop_
_geom_bond_atom_site_label_1
_geom_bond_atom_site_label_2
_geom_bond_distance
_geom_bond_publ_flag
S1 C1 1.756(2) yes
S1 C12 1.763(2) yes
N1 C6 1.427(2) yes
N1 C7 1.425(2) yes
N1 C13 1.442(2) yes
N2 C3 1.409(2) yes
N2 C20 1.428(2) yes
N2 C33 1.433(2) yes
N3 C10 1.420(2) yes
N3 C34 1.435(2) yes
N3 C47 1.432(2) yes
C1 C2 1.392(2) yes
C1 C6 1.396(2) yes
C2 C3 1.395(2) yes
C3 C4 1.398(2) yes
C4 C5 1.385(3) yes
C5 C6 1.394(3) yes
C7 C8 1.390(3) yes
C7 C12 1.397(2) yes
C8 C9 1.385(3) yes
C9 C10 1.393(3) yes
C10 C11 1.401(3) yes
C11 C12 1.384(2) yes
C13 C14 1.391(2) yes
C13 C18 1.382(3) yes
C14 C15 1.383(3) yes
C15 C16 1.392(3) yes
C16 C17 1.383(3) yes
C16 C19 1.507(3) yes
C17 C18 1.385(3) yes
C20 C21 1.396(3) yes
C20 C25 1.398(2) yes
C21 C22 1.379(3) yes
C22 C23 1.386(3) yes
C23 C24 1.369(3) yes
C24 C25 1.402(3) yes
C25 C26 1.519(3) yes
C26 C27 1.517(3) yes
C27 C28 1.492(3) yes
C28 C29 1.390(3) yes
C28 C33 1.391(2) yes
C29 C30 1.379(3) yes
C30 C31 1.380(3) yes
C31 C32 1.383(3) yes
C32 C33 1.380(2) yes
C34 C35 1.388(3) yes
C34 C39 1.387(3) yes
C35 C36 1.384(3) yes
C36 C37 1.369(3) yes
C37 C38 1.402(4) yes
C38 C39 1.399(3) yes
C39 C40 1.508(3) yes
C40 C41 1.511(3) yes
C41 C42 1.505(3) yes
C42 C43 1.402(3) yes
C42 C47 1.396(3) yes
C43 C44 1.363(3) yes
C44 C45 1.376(3) yes
C45 C46 1.374(3) yes
C46 C47 1.394(3) yes
C2 H1 0.930 no
C4 H2 0.930 no
C5 H3 0.930 no
C8 H4 0.930 no
C9 H5 0.930 no
C11 H6 0.930 no
C14 H7 0.930 no
C15 H8 0.930 no
C17 H9 0.930 no
C18 H10 0.930 no
C19 H11 0.960 no
C19 H12 0.960 no
C19 H13 0.960 no
C21 H14 0.930 no
C22 H15 0.930 no
C23 H16 0.930 no
C24 H17 0.930 no
C26 H18 0.970 no
C26 H19 0.970 no
C27 H20 0.970 no
C27 H21 0.970 no
C29 H22 0.930 no
C30 H23 0.930 no
C31 H24 0.930 no
C32 H25 0.930 no
C35 H26 0.930 no
C36 H27 0.930 no
C37 H28 0.930 no
C38 H29 0.930 no
C40 H30 0.970 no
C40 H31 0.970 no
C41 H32 0.970 no
C41 H33 0.970 no
C43 H34 0.930 no
C44 H35 0.930 no
C45 H36 0.930 no
C46 H37 0.930 no

loop_
_geom_contact_atom_site_label_1
_geom_contact_atom_site_label_2
_geom_contact_distance
_geom_contact_publ_flag
_geom_contact_site_symmetry_2
S1 N1 3.015(2) no .
N2 C26 3.062(3) no .
N2 C27 2.780(3) no .
N3 C40 2.811(3) no .
N3 C41 3.062(3) no .
C1 C4 2.758(3) no .
C1 C7 2.911(3) no .
C2 C5 2.760(3) no .
C2 C20 2.862(3) no .
C2 C21 3.146(3) no .
C3 C6 2.837(3) no .
C3 C21 3.124(3) no .
C3 C25 3.542(4) no .
C3 C27 3.524(3) no .
C3 C28 3.365(3) no .
C3 C32 3.236(3) no .
C4 C32 3.286(3) no .
C4 C33 2.885(3) no .
C5 C13 2.844(3) no .
C5 C14 3.321(4) no .
C5 C18 3.577(3) no .
C6 C12 2.913(3) no .
C6 C14 3.257(3) no .
C6 C18 3.317(3) no .
C7 C10 2.848(3) no .
C7 C14 3.182(3) no .
C7 C18 3.437(3) no .
C8 C11 2.754(3) no .
C8 C13 2.870(3) no .
C8 C14 3.198(3) no .
C9 C12 2.743(3) no .
C9 C46 3.102(3) no .
C9 C47 2.907(3) no .
C10 C35 3.207(3) no .
C10 C39 3.345(4) no .
C10 C40 3.554(4) no .
C10 C42 3.528(3) no .
C10 C46 3.111(3) no .
C11 C34 2.811(3) no .
C11 C35 3.226(3) no .
C11 C39 3.562(4) no .
C13 C16 2.804(3) no .
C14 C17 2.756(3) no .
C15 C18 2.755(3) no .
C20 C23 2.792(3) no .
C20 C27 3.065(3) no .
C20 C28 3.095(3) no .
C20 C32 3.441(3) no .
C21 C24 2.732(3) no .
C21 C33 3.505(3) no .
C22 C25 2.805(3) no .
C25 C28 3.102(3) no .
C25 C33 3.062(3) no .
C26 C29 3.545(4) no .
C26 C33 3.152(3) no .
C28 C31 2.795(3) no .
C29 C32 2.759(3) no .
C30 C33 2.750(3) no .
C34 C37 2.765(3) no .
C34 C41 3.110(3) no .
C34 C42 3.088(3) no .
C34 C46 3.578(3) no .
C35 C38 2.767(3) no .
C35 C47 3.499(4) no .
C36 C39 2.796(4) no .
C38 C41 3.577(4) no .
C39 C42 3.165(4) no .
C39 C47 3.153(3) no .
C40 C47 3.078(3) no .
C42 C45 2.804(3) no .
C43 C46 2.718(3) no .
C44 C47 2.780(3) no .
S1 C16 3.547(3) no 2_556
S1 C17 3.506(3) no 2_556
C1 C40 3.419(3) no 2_546
C2 C40 3.466(4) no 2_546
C5 C45 3.557(4) no 3_576
C6 C45 3.516(4) no 3_576
C8 C29 3.599(3) no 2_556
C16 S1 3.547(3) no 2_546
C17 S1 3.506(3) no 2_546
C17 C30 3.517(3) no 2_556
C17 C31 3.538(3) no 2_556
C18 C30 3.555(3) no 2_556
C18 C31 3.424(3) no 2_556
C24 C35 3.532(3) no 3_676
C27 C42 3.534(3) no 2_546
C29 C8 3.599(3) no 2_546
C30 C17 3.517(3) no 2_546
C30 C18 3.555(3) no 2_546
C31 C17 3.538(3) no 2_546
C31 C18 3.424(3) no 2_546
C35 C24 3.532(3) no 3_676
C37 C43 3.412(4) no 3_586
C40 C1 3.419(3) no 2_556
C40 C2 3.466(4) no 2_556
C42 C27 3.534(3) no 2_556
C43 C37 3.412(4) no 3_586
C45 C5 3.557(4) no 3_576
C45 C6 3.516(4) no 3_576
S1 H1 2.7807 no .
S1 H6 2.7715 no .
N1 H3 2.6460 no .
N1 H4 2.6501 no .
N1 H7 2.6475 no .
N1 H10 2.5751 no .
N2 H1 2.5968 no .
N2 H2 2.6278 no .
N2 H14 2.5461 no .
N2 H21 2.5667 no .
N2 H25 2.6036 no .
N3 H5 2.6419 no .
N3 H6 2.6063 no .
N3 H26 2.5924 no .
N3 H31 2.6261 no .
N3 H33 3.5815 no .
N3 H37 2.5595 no .
C1 H3 3.2217 no .
C2 H2 3.2278 no .
C2 H14 2.9873 no .
C3 H3 3.2559 no .
C3 H14 2.9797 no .
C3 H21 2.9315 no .
C3 H25 3.2117 no .
C4 H1 3.2308 no .
C4 H21 3.4747 no .
C4 H25 3.2460 no .
C5 H7 3.3400 no .
C6 H1 3.2621 no .
C6 H2 3.2576 no .
C6 H7 3.2572 no .
C6 H10 3.3614 no .
C7 H5 3.2534 no .
C7 H6 3.2617 no .
C7 H7 3.1242 no .
C7 H10 3.5482 no .
C8 H7 3.1130 no .
C9 H6 3.2237 no .
C9 H37 2.9394 no .
C10 H4 3.2560 no .
C10 H26 3.2039 no .
C10 H31 2.9955 no .
C10 H37 2.9940 no .
C11 H5 3.2205 no .
C11 H26 3.2806 no .
C11 H31 3.4268 no .
C12 H4 3.2142 no .
C13 H3 2.5050 no .
C13 H4 2.5390 no .
C13 H8 3.2371 no .
C13 H9 3.2326 no .
C14 H3 2.7771 no .
C14 H4 2.6334 no .
C14 H10 3.2315 no .
C15 H3 3.5964 no .
C15 H4 3.5006 no .
C15 H9 3.2129 no .
C15 H11 2.9773 no .
C15 H12 2.6224 no .
C15 H13 3.2522 no .
C16 H7 3.2597 no .
C16 H10 3.2526 no .
C17 H8 3.2126 no .
C17 H11 2.9300 no .
C17 H12 3.2499 no .
C17 H13 2.6132 no .
C18 H3 3.1451 no .
C18 H4 3.3838 no .
C18 H7 3.2302 no .
C19 H8 2.6758 no .
C19 H9 2.6461 no .
C20 H1 2.5237 no .
C20 H15 3.2583 no .
C20 H17 3.2281 no .
C20 H18 3.1690 no .
C20 H19 3.1714 no .
C20 H21 3.0403 no .
C20 H25 3.5694 no .
C21 H1 2.6342 no .
C21 H16 3.2331 no .
C22 H1 3.5415 no .
C22 H17 3.2101 no .
C23 H14 3.2284 no .
C24 H15 3.2151 no .
C24 H18 2.6677 no .
C24 H19 2.6522 no .
C25 H1 3.3859 no .
C25 H14 3.2488 no .
C25 H16 3.2704 no .
C25 H20 3.4180 no .
C25 H21 2.8469 no .
C26 H17 2.5872 no .
C27 H22 2.7081 no .
C28 H2 3.3311 no .
C28 H18 3.3323 no .
C28 H19 2.7252 no .
C28 H23 3.2454 no .
C28 H25 3.2514 no .
C29 H19 3.4340 no .
C29 H20 2.5745 no .
C29 H21 3.1708 no .
C29 H24 3.2330 no .
C30 H25 3.2290 no .
C31 H2 3.5955 no .
C31 H22 3.2305 no .
C32 H2 2.7326 no .
C32 H23 3.2266 no .
C33 H2 2.5596 no .
C33 H19 3.5071 no .
C33 H20 3.2462 no .
C33 H21 2.6122 no .
C33 H22 3.2219 no .
C33 H24 3.2338 no .
C34 H6 2.4608 no .
C34 H27 3.2425 no .
C34 H29 3.2340 no .
C34 H30 3.2669 no .
C34 H31 2.6631 no .
C34 H33 3.3439 no .
C35 H6 2.6724 no .
C35 H28 3.2231 no .
C36 H6 3.4236 no .
C36 H29 3.2420 no .
C37 H26 3.2229 no .
C38 H27 3.2443 no .
C38 H30 2.5933 no .
C38 H31 3.1826 no .
C38 H33 3.4259 no .
C39 H6 3.1194 no .
C39 H26 3.2456 no .
C39 H28 3.2629 no .
C39 H32 3.3250 no .
C39 H33 2.6481 no .
C40 H29 2.7185 no .
C41 H34 2.5712 no .
C42 H5 3.5178 no .
C42 H30 3.3920 no .
C42 H31 2.7669 no .
C42 H35 3.2625 no .
C42 H37 3.2411 no .
C43 H32 2.5686 no .
C43 H33 2.7367 no .
C43 H36 3.2083 no .
C44 H37 3.2084 no .
C45 H5 3.3829 no .
C45 H34 3.2003 no .
C46 H5 2.5312 no .
C46 H35 3.2131 no .
C47 H5 2.5819 no .
C47 H26 3.6000 no .
C47 H31 3.0283 no .
C47 H32 3.2336 no .
C47 H33 3.0916 no .
C47 H34 3.2261 no .
C47 H36 3.2582 no .
H1 H14 2.6368 no .
H2 H3 2.3036 no .
H2 H21 3.5083 no .
H2 H25 2.8065 no .
H3 H7 2.9267 no .
H3 H10 3.5001 no .
H4 H5 2.2977 no .
H4 H7 2.6704 no .
H5 H37 2.4947 no .
H6 H26 2.8758 no .
H6 H31 3.4238 no .
H7 H8 2.3125 no .
H8 H11 3.0637 no .
H8 H12 2.4548 no .
H8 H13 3.5023 no .
H9 H10 2.3128 no .
H9 H11 2.9892 no .
H9 H12 3.4947 no .
H9 H13 2.4433 no .
H14 H15 2.3086 no .
H15 H16 2.3236 no .
H16 H17 2.2876 no .
H17 H18 2.5731 no .
H17 H19 2.5375 no .
H18 H20 2.3682 no .
H18 H21 2.3268 no .
H19 H20 2.3123 no .
H19 H21 2.8151 no .
H19 H22 3.4494 no .
H20 H22 2.4034 no .
H21 H22 3.4256 no .
H22 H23 2.3012 no .
H23 H24 2.3096 no .
H24 H25 2.3244 no .
H26 H27 2.3203 no .
H27 H28 2.2988 no .
H28 H29 2.3331 no .
H29 H30 2.4119 no .
H29 H31 3.4137 no .
H29 H33 3.5195 no .
H30 H32 2.2857 no .
H30 H33 2.3371 no .
H31 H32 2.3448 no .
H31 H33 2.8008 no .
H32 H34 2.4047 no .
H33 H34 2.6985 no .
H34 H35 2.2775 no .
H35 H36 2.3114 no .
H36 H37 2.3031 no .
S1 H3 3.0224 no 2_556
S1 H15 3.1782 no 3_676
S1 H30 3.0125 no 2_546
N1 H37 3.5290 no 3_576
C1 H15 3.4250 no 3_676
C1 H30 2.8220 no 2_546
C1 H31 3.1386 no 2_546
C1 H36 2.8218 no 3_576
C2 H13 3.5927 no 2_556
C2 H15 3.1877 no 3_676
C2 H30 3.0422 no 2_546
C2 H31 3.0077 no 2_546
C2 H36 2.8623 no 3_576
C3 H31 3.0606 no 2_546
C3 H35 3.5196 no 3_576
C3 H36 3.1168 no 3_576
C4 H31 3.1745 no 2_546
C4 H36 3.3218 no 3_576
C5 H31 3.3366 no 2_546
C5 H36 3.2501 no 3_576
C6 H30 3.4130 no 2_546
C6 H31 3.3647 no 2_546
C6 H36 2.9992 no 3_576
C7 H2 3.5630 no 2_556
C7 H37 3.1724 no 3_576
C8 H17 3.4940 no 1_455
C8 H37 3.3495 no 3_576
C9 H20 3.3397 no 2_556
C9 H21 3.3677 no 2_556
C11 H3 3.5145 no 2_556
C11 H16 3.4211 no 3_676
C12 H2 3.5110 no 2_556
C12 H3 3.3432 no 2_556
C12 H16 3.5905 no 3_676
C12 H37 3.5756 no 3_576
C14 H26 3.3901 no 3_576
C15 H19 3.0709 no 1_455
C15 H26 3.4846 no 3_576
C15 H30 3.5818 no 1_545
C16 H19 3.2352 no 1_455
C16 H23 3.2252 no 2_556
C17 H14 3.5234 no 4_465
C17 H23 3.0319 no 2_556
C17 H24 3.0643 no 2_556
C18 H6 3.5700 no 2_546
C18 H23 3.3758 no 2_556
C18 H24 3.1265 no 2_556
C19 H1 3.1856 no 2_546
C19 H19 3.1975 no 1_455
C19 H20 3.3325 no 1_455
C19 H22 3.5131 no 1_455
C20 H27 3.2745 no 3_676
C21 H9 3.0055 no 4_564
C21 H13 3.4236 no 2_556
C21 H13 3.5006 no 4_564
C21 H15 3.4317 no 3_676
C22 H9 3.2152 no 4_564
C22 H13 3.2268 no 2_556
C22 H13 3.5181 no 4_564
C22 H14 3.5510 no 3_676
C23 H6 3.5271 no 3_676
C23 H13 3.3794 no 2_556
C23 H26 3.1799 no 3_676
C23 H36 3.3644 no 1_655
C24 H12 3.5475 no 2_556
C24 H22 2.9828 no 2_656
C24 H26 2.8636 no 3_676
C24 H27 3.2890 no 3_676
C25 H12 3.5294 no 2_556
C25 H22 3.5315 no 2_656
C25 H26 3.5417 no 3_676
C25 H27 2.9816 no 3_676
C26 H11 3.1761 no 1_655
C26 H22 3.4819 no 2_656
C26 H23 3.2057 no 2_656
C26 H27 3.3511 no 3_676
C26 H32 3.4574 no 2_546
C27 H5 3.2282 no 2_546
C27 H11 3.1443 no 1_655
C27 H32 3.4444 no 2_546
C28 H5 3.4921 no 2_546
C28 H27 3.3751 no 3_676
C29 H4 3.1427 no 2_546
C29 H5 3.5037 no 2_546
C29 H17 3.1996 no 2_646
C29 H18 3.2401 no 2_646
C29 H34 3.3966 no 1_645
C30 H4 3.3295 no 2_546
C30 H18 3.0999 no 2_646
C30 H34 2.8398 no 1_645
C30 H35 3.5528 no 1_645
C31 H9 3.4535 no 2_546
C31 H10 3.2622 no 2_546
C31 H25 3.0898 no 3_666
C31 H34 3.3815 no 1_645
C31 H35 3.5104 no 1_645
C32 H24 3.1323 no 3_666
C32 H25 3.5419 no 3_666
C33 H27 3.3371 no 3_676
C35 H7 3.3780 no 3_576
C35 H8 3.2881 no 3_576
C35 H17 3.5323 no 3_676
C36 H8 3.4283 no 3_576
C36 H33 3.3752 no 3_586
C36 H34 3.5803 no 3_586
C37 H10 3.1478 no 2_556
C37 H33 3.2694 no 3_586
C37 H34 3.0431 no 3_586
C38 H10 3.1884 no 2_556
C38 H33 3.5208 no 3_586
C40 H21 3.3105 no 2_556
C41 H8 3.4064 no 1_565
C41 H21 3.1247 no 2_556
C42 H18 3.5527 no 2_556
C42 H20 3.2770 no 2_556
C42 H21 3.0104 no 2_556
C43 H18 3.2086 no 2_556
C43 H20 3.3046 no 2_556
C43 H21 3.5317 no 2_556
C43 H23 3.2220 no 1_465
C43 H28 2.9374 no 3_586
C44 H11 3.4564 no 2_456
C44 H20 3.5163 no 2_556
C44 H23 3.4831 no 1_465
C44 H25 3.5097 no 3_576
C44 H28 3.3696 no 3_586
C45 H16 3.0943 no 1_455
C46 H7 3.1319 no 3_576
C46 H16 3.2681 no 1_455
C47 H7 3.4850 no 3_576
C47 H20 3.4425 no 2_556
C47 H21 3.3704 no 2_556
H1 C19 3.1856 no 2_556
H1 H12 2.9236 no 2_556
H1 H13 2.6877 no 2_556
H1 H15 2.6875 no 3_676
H1 H30 3.2269 no 2_546
H1 H31 3.4305 no 2_546
H1 H36 3.2899 no 3_576
H2 C7 3.5630 no 2_546
H2 C12 3.5110 no 2_546
H2 H29 3.4413 no 1_545
H3 S1 3.0224 no 2_546
H3 C11 3.5145 no 2_546
H3 C12 3.3432 no 2_546
H3 H6 3.4586 no 2_546
H3 H29 3.2618 no 1_545
H4 C29 3.1427 no 2_556
H4 C30 3.3295 no 2_556
H4 H17 2.7488 no 1_455
H4 H22 3.1254 no 2_556
H4 H23 3.4214 no 2_556
H5 C27 3.2282 no 2_556
H5 C28 3.4921 no 2_556
H5 C29 3.5037 no 2_556
H5 H16 3.0470 no 1_455
H5 H17 3.2101 no 1_455
H5 H20 2.6957 no 2_556
H5 H21 3.0940 no 2_556
H5 H22 3.2687 no 2_556
H6 C18 3.5700 no 2_556
H6 C23 3.5271 no 3_676
H6 H3 3.4586 no 2_556
H6 H10 3.3004 no 2_556
H6 H16 3.3273 no 3_676
H7 C35 3.3780 no 3_576
H7 C46 3.1319 no 3_576
H7 C47 3.4850 no 3_576
H7 H26 2.8720 no 3_576
H7 H37 2.8580 no 3_576
H8 C35 3.2881 no 3_576
H8 C36 3.4283 no 3_576
H8 C41 3.4064 no 1_545
H8 H19 2.8178 no 1_455
H8 H26 3.0352 no 3_576
H8 H27 3.3050 no 3_576
H8 H30 3.2975 no 1_545
H8 H32 3.1068 no 1_545
H8 H33 2.9368 no 1_545
H9 C21 3.0055 no 4_465
H9 C22 3.2152 no 4_465
H9 C31 3.4535 no 2_556
H9 H14 2.6440 no 4_465
H9 H15 3.0463 no 4_465
H9 H23 3.2171 no 2_556
H9 H24 2.7799 no 2_556
H9 H35 3.4483 no 2_446
H10 C31 3.2622 no 2_556
H10 C37 3.1478 no 2_546
H10 C38 3.1884 no 2_546
H10 H6 3.3004 no 2_546
H10 H24 2.9016 no 2_556
H10 H28 3.2801 no 2_546
H10 H29 3.3705 no 2_546
H11 C26 3.1761 no 1_455
H11 C27 3.1443 no 1_455
H11 C44 3.4564 no 2_446
H11 H18 3.2552 no 1_455
H11 H19 2.6563 no 1_455
H11 H20 2.4443 no 1_455
H11 H22 3.1243 no 1_455
H11 H23 3.3377 no 2_556
H11 H35 3.3293 no 2_446
H12 C24 3.5475 no 2_546
H12 C25 3.5294 no 2_546
H12 H1 2.9236 no 2_546
H12 H18 3.5950 no 2_546
H12 H19 3.3016 no 1_455
H12 H20 3.4790 no 1_455
H12 H22 3.0130 no 1_455
H12 H30 3.5852 no 1_545
H12 H32 2.8250 no 1_545
H13 C2 3.5927 no 2_546
H13 C21 3.4236 no 2_546
H13 C21 3.5006 no 4_465
H13 C22 3.2268 no 2_546
H13 C22 3.5181 no 4_465
H13 C23 3.3794 no 2_546
H13 H1 2.6877 no 2_546
H13 H14 2.8611 no 4_465
H13 H15 3.5035 no 2_546
H13 H15 2.9098 no 4_465
H14 C17 3.5234 no 4_564
H14 C22 3.5510 no 3_676
H14 H9 2.6440 no 4_564
H14 H13 2.8611 no 4_564
H14 H15 3.0436 no 3_676
H14 H35 3.0510 no 3_576
H14 H36 3.2940 no 3_576
H15 S1 3.1782 no 3_676
H15 C1 3.4250 no 3_676
H15 C2 3.1877 no 3_676
H15 C21 3.4317 no 3_676
H15 H1 2.6875 no 3_676
H15 H9 3.0463 no 4_564
H15 H13 3.5035 no 2_556
H15 H13 2.9098 no 4_564
H15 H14 3.0436 no 3_676
H15 H15 3.5506 no 3_676
H15 H36 3.2007 no 1_655
H16 C11 3.4211 no 3_676
H16 C12 3.5905 no 3_676
H16 C45 3.0943 no 1_655
H16 C46 3.2681 no 1_655
H16 H5 3.0470 no 1_655
H16 H6 3.3273 no 3_676
H16 H26 3.2716 no 3_676
H16 H36 2.7065 no 1_655
H16 H37 3.0290 no 1_655
H17 C8 3.4940 no 1_655
H17 C29 3.1996 no 2_656
H17 C35 3.5323 no 3_676
H17 H4 2.7488 no 1_655
H17 H5 3.2101 no 1_655
H17 H22 2.4635 no 2_656
H17 H23 3.3984 no 2_656
H17 H26 2.7128 no 3_676
H17 H27 3.5816 no 3_676
H18 C29 3.2401 no 2_656
H18 C30 3.0999 no 2_656
H18 C42 3.5527 no 2_546
H18 C43 3.2086 no 2_546
H18 H11 3.2552 no 1_655
H18 H12 3.5950 no 2_556
H18 H22 2.7269 no 2_656
H18 H23 2.4441 no 2_656
H18 H32 2.8469 no 2_546
H18 H34 2.9298 no 2_546
H19 C15 3.0709 no 1_655
H19 C16 3.2352 no 1_655
H19 C19 3.1975 no 1_655
H19 H8 2.8178 no 1_655
H19 H11 2.6563 no 1_655
H19 H12 3.3016 no 1_655
H19 H23 3.1329 no 2_656
H19 H26 3.4734 no 3_676
H19 H27 2.8858 no 3_676
H20 C9 3.3397 no 2_546
H20 C19 3.3325 no 1_655
H20 C42 3.2770 no 2_546
H20 C43 3.3046 no 2_546
H20 C44 3.5163 no 2_546
H20 C47 3.4425 no 2_546
H20 H5 2.6957 no 2_546
H20 H11 2.4443 no 1_655
H20 H12 3.4790 no 1_655
H21 C9 3.3677 no 2_546
H21 C40 3.3105 no 2_546
H21 C41 3.1247 no 2_546
H21 C42 3.0104 no 2_546
H21 C43 3.5317 no 2_546
H21 C47 3.3704 no 2_546
H21 H5 3.0940 no 2_546
H21 H31 2.6424 no 2_546
H21 H32 2.7846 no 2_546
H22 C19 3.5131 no 1_655
H22 C24 2.9828 no 2_646
H22 C25 3.5315 no 2_646
H22 C26 3.4819 no 2_646
H22 H4 3.1254 no 2_546
H22 H5 3.2687 no 2_546
H22 H11 3.1243 no 1_655
H22 H12 3.0130 no 1_655
H22 H17 2.4635 no 2_646
H22 H18 2.7269 no 2_646
H22 H34 3.5431 no 1_645
H23 C16 3.2252 no 2_546
H23 C17 3.0319 no 2_546
H23 C18 3.3758 no 2_546
H23 C26 3.2057 no 2_646
H23 C43 3.2220 no 1_645
H23 C44 3.4831 no 1_645
H23 H4 3.4214 no 2_546
H23 H9 3.2171 no 2_546
H23 H11 3.3377 no 2_546
H23 H17 3.3984 no 2_646
H23 H18 2.4441 no 2_646
H23 H19 3.1329 no 2_646
H23 H34 2.6135 no 1_645
H23 H35 3.1241 no 1_645
H24 C17 3.0643 no 2_546
H24 C18 3.1265 no 2_546
H24 C32 3.1323 no 3_666
H24 H9 2.7799 no 2_546
H24 H10 2.9016 no 2_546
H24 H24 3.4760 no 3_666
H24 H25 2.4893 no 3_666
H24 H28 3.4222 no 1_545
H24 H34 3.5468 no 1_645
H24 H35 3.0589 no 1_645
H25 C31 3.0898 no 3_666
H25 C32 3.5419 no 3_666
H25 C44 3.5097 no 3_576
H25 H24 2.4893 no 3_666
H25 H25 3.3341 no 3_666
H25 H28 3.0197 no 1_545
H25 H35 2.7879 no 3_576
H26 C14 3.3901 no 3_576
H26 C15 3.4846 no 3_576
H26 C23 3.1799 no 3_676
H26 C24 2.8636 no 3_676
H26 C25 3.5417 no 3_676
H26 H7 2.8720 no 3_576
H26 H8 3.0352 no 3_576
H26 H16 3.2716 no 3_676
H26 H17 2.7128 no 3_676
H26 H19 3.4734 no 3_676
H27 C20 3.2745 no 3_676
H27 C24 3.2890 no 3_676
H27 C25 2.9816 no 3_676
H27 C26 3.3511 no 3_676
H27 C28 3.3751 no 3_676
H27 C33 3.3371 no 3_676
H27 H8 3.3050 no 3_576
H27 H17 3.5816 no 3_676
H27 H19 2.8858 no 3_676
H27 H34 3.5155 no 3_586
H28 C43 2.9374 no 3_586
H28 C44 3.3696 no 3_586
H28 H10 3.2801 no 2_556
H28 H24 3.4222 no 1_565
H28 H25 3.0197 no 1_565
H28 H33 3.5417 no 3_586
H28 H34 2.5378 no 3_586
H28 H35 3.3476 no 3_586
H29 H2 3.4413 no 1_565
H29 H3 3.2618 no 1_565
H29 H10 3.3705 no 2_556
H30 S1 3.0125 no 2_556
H30 C1 2.8220 no 2_556
H30 C2 3.0422 no 2_556
H30 C6 3.4130 no 2_556
H30 C15 3.5818 no 1_565
H30 H1 3.2269 no 2_556
H30 H8 3.2975 no 1_565
H30 H12 3.5852 no 1_565
H31 C1 3.1386 no 2_556
H31 C2 3.0077 no 2_556
H31 C3 3.0606 no 2_556
H31 C4 3.1745 no 2_556
H31 C5 3.3366 no 2_556
H31 C6 3.3647 no 2_556
H31 H1 3.4305 no 2_556
H31 H21 2.6424 no 2_556
H32 C26 3.4574 no 2_556
H32 C27 3.4444 no 2_556
H32 H8 3.1068 no 1_565
H32 H12 2.8250 no 1_565
H32 H18 2.8469 no 2_556
H32 H21 2.7846 no 2_556
H33 C36 3.3752 no 3_586
H33 C37 3.2694 no 3_586
H33 C38 3.5208 no 3_586
H33 H8 2.9368 no 1_565
H33 H28 3.5417 no 3_586
H34 C29 3.3966 no 1_465
H34 C30 2.8398 no 1_465
H34 C31 3.3815 no 1_465
H34 C36 3.5803 no 3_586
H34 C37 3.0431 no 3_586
H34 H18 2.9298 no 2_556
H34 H22 3.5431 no 1_465
H34 H23 2.6135 no 1_465
H34 H24 3.5468 no 1_465
H34 H27 3.5155 no 3_586
H34 H28 2.5378 no 3_586
H35 C3 3.5196 no 3_576
H35 C30 3.5528 no 1_465
H35 C31 3.5104 no 1_465
H35 H9 3.4483 no 2_456
H35 H11 3.3293 no 2_456
H35 H14 3.0510 no 3_576
H35 H23 3.1241 no 1_465
H35 H24 3.0589 no 1_465
H35 H25 2.7879 no 3_576
H35 H28 3.3476 no 3_586
H36 C1 2.8218 no 3_576
H36 C2 2.8623 no 3_576
H36 C3 3.1168 no 3_576
H36 C4 3.3218 no 3_576
H36 C5 3.2501 no 3_576
H36 C6 2.9992 no 3_576
H36 C23 3.3644 no 1_455
H36 H1 3.2899 no 3_576
H36 H14 3.2940 no 3_576
H36 H15 3.2007 no 1_455
H36 H16 2.7065 no 1_455
H37 N1 3.5290 no 3_576
H37 C7 3.1724 no 3_576
H37 C8 3.3495 no 3_576
H37 C12 3.5756 no 3_576
H37 H7 2.8580 no 3_576
H37 H16 3.0290 no 1_455

loop_
_geom_torsion_atom_site_label_1
_geom_torsion_atom_site_label_2
_geom_torsion_atom_site_label_3
_geom_torsion_atom_site_label_4
_geom_torsion
_geom_torsion_publ_flag
C1 S1 C12 C7 37.86(13) no
C1 S1 C12 C11 -146.54(12) no
C12 S1 C1 C2 145.68(12) no
C12 S1 C1 C6 -37.93(13) no
C6 N1 C7 C8 148.78(14) no
C6 N1 C7 C12 -33.8(2) no
C7 N1 C6 C1 33.8(2) no
C7 N1 C6 C5 -147.10(13) no
C6 N1 C13 C14 -82.51(17) no
C6 N1 C13 C18 96.16(17) no
C13 N1 C6 C1 -173.01(13) no
C13 N1 C6 C5 6.1(2) no
C7 N1 C13 C14 71.05(19) no
C7 N1 C13 C18 -110.28(15) no
C13 N1 C7 C8 -4.2(2) no
C13 N1 C7 C12 173.30(13) no
C3 N2 C20 C21 -68.11(19) no
C3 N2 C20 C25 114.46(17) no
C20 N2 C3 C2 -1.2(2) no
C20 N2 C3 C4 179.68(12) no
C3 N2 C33 C28 -99.62(18) no
C3 N2 C33 C32 79.9(2) no
C33 N2 C3 C2 168.05(12) no
C33 N2 C3 C4 -11.1(2) no
C20 N2 C33 C28 70.08(19) no
C20 N2 C33 C32 -110.36(17) no
C33 N2 C20 C21 122.33(15) no
C33 N2 C20 C25 -55.1(2) no
C10 N3 C34 C35 79.5(2) no
C10 N3 C34 C39 -96.96(18) no
C34 N3 C10 C9 173.65(14) no
C34 N3 C10 C11 -5.0(2) no
C10 N3 C47 C42 113.53(17) no
C10 N3 C47 C46 -66.2(2) no
C47 N3 C10 C9 7.5(2) no
C47 N3 C10 C11 -171.14(13) no
C34 N3 C47 C42 -52.5(2) no
C34 N3 C47 C46 127.86(16) no
C47 N3 C34 C35 -114.21(17) no
C47 N3 C34 C39 69.3(2) no
S1 C1 C2 C3 173.91(10) no
S1 C1 C6 N1 7.6(2) no
S1 C1 C6 C5 -171.60(10) no
C2 C1 C6 N1 -176.16(13) no
C2 C1 C6 C5 4.7(2) no
C6 C1 C2 C3 -2.4(2) no
C1 C2 C3 N2 178.79(13) no
C1 C2 C3 C4 -2.0(2) no
N2 C3 C4 C5 -176.64(13) no
C2 C3 C4 C5 4.2(2) no
C3 C4 C5 C6 -2.0(2) no
C4 C5 C6 N1 178.36(13) no
C4 C5 C6 C1 -2.5(2) no
N1 C7 C8 C9 -179.37(14) no
N1 C7 C12 S1 -7.5(2) no
N1 C7 C12 C11 177.11(13) no
C8 C7 C12 S1 170.16(13) no
C8 C7 C12 C11 -5.3(2) no
C12 C7 C8 C9 3.1(2) no
C7 C8 C9 C10 1.3(3) no
C8 C9 C10 N3 177.85(15) no
C8 C9 C10 C11 -3.5(2) no
N3 C10 C11 C12 -179.97(13) no
C9 C10 C11 C12 1.3(2) no
C10 C11 C12 S1 -172.38(13) no
C10 C11 C12 C7 3.1(2) no
N1 C13 C14 C15 -179.54(13) no
N1 C13 C18 C17 179.78(13) no
C14 C13 C18 C17 -1.5(2) no
C18 C13 C14 C15 1.8(2) no
C13 C14 C15 C16 -0.6(3) no
C14 C15 C16 C17 -0.8(3) no
C14 C15 C16 C19 179.56(15) no
C15 C16 C17 C18 1.1(3) no
C19 C16 C17 C18 -179.26(15) no
C16 C17 C18 C13 0.0(3) no
N2 C20 C21 C22 -177.26(14) no
N2 C20 C25 C24 175.93(13) no
N2 C20 C25 C26 -3.0(3) no
C21 C20 C25 C24 -1.4(2) no
C21 C20 C25 C26 179.63(14) no
C25 C20 C21 C22 0.3(3) no
C20 C21 C22 C23 0.9(3) no
C21 C22 C23 C24 -0.8(3) no
C22 C23 C24 C25 -0.5(3) no
C23 C24 C25 C20 1.6(3) no
C23 C24 C25 C26 -179.39(16) no
C20 C25 C26 C27 1.0(3) no
C24 C25 C26 C27 -177.89(14) no
C25 C26 C27 C28 55.5(2) no
C26 C27 C28 C29 109.45(18) no
C26 C27 C28 C33 -70.9(2) no
C27 C28 C29 C30 176.94(15) no
C27 C28 C33 N2 1.9(2) no
C27 C28 C33 C32 -177.66(14) no
C29 C28 C33 N2 -178.45(15) no
C29 C28 C33 C32 2.0(3) no
C33 C28 C29 C30 -2.7(3) no
C28 C29 C30 C31 1.7(3) no
C29 C30 C31 C32 0.1(3) no
C30 C31 C32 C33 -0.8(3) no
C31 C32 C33 N2 -179.83(16) no
C31 C32 C33 C28 -0.3(3) no
N3 C34 C35 C36 -174.68(14) no
N3 C34 C39 C38 175.56(13) no
N3 C34 C39 C40 -3.1(2) no
C35 C34 C39 C38 -0.9(3) no
C35 C34 C39 C40 -179.58(15) no
C39 C34 C35 C36 1.8(3) no
C34 C35 C36 C37 -0.8(3) no
C35 C36 C37 C38 -1.0(3) no
C36 C37 C38 C39 1.8(3) no
C37 C38 C39 C34 -0.9(3) no
C37 C38 C39 C40 177.72(17) no
C34 C39 C40 C41 -67.3(2) no
C38 C39 C40 C41 114.1(2) no
C39 C40 C41 C42 64.8(2) no
C40 C41 C42 C43 167.53(16) no
C40 C41 C42 C47 -14.2(3) no
C41 C42 C43 C44 178.69(17) no
C41 C42 C47 N3 4.6(3) no
C41 C42 C47 C46 -175.76(16) no
C43 C42 C47 N3 -177.15(15) no
C43 C42 C47 C46 2.5(2) no
C47 C42 C43 C44 0.2(3) no
C42 C43 C44 C45 -2.4(3) no
C43 C44 C45 C46 1.7(3) no
C44 C45 C46 C47 1.1(3) no
C45 C46 C47 N3 176.44(16) no
C45 C46 C47 C42 -3.3(3) no
